data_7204394
loop_
_publ_author_name
'Claborn, Kacey'
'Kahr, Bart'
'Kaminsky, Werner'

_publ_section_title
;
 Calculations of optical properties of the tetraphenyl-X family of
 isomorphous crystals (X = C, Si, Ge, Sn, Pb)
;
_journal_coden_ASTM CRECF4
_journal_issue 46
_journal_name_full CrystEngComm
_journal_page_first 252
_journal_page_last 256
_journal_paper_doi 10.1039/b202304k
_journal_volume 4
_journal_year 2002
_chemical_formula_moiety 'C6 H5 Si0.25'
_chemical_formula_sum 'C6 H5 Si0.25'
_chemical_formula_weight 84.12
_chemical_name_common Ph4Si
_chemical_name_systematic Ph4Si
_space_group_IT_number 114
_symmetry_cell_setting tetragonal
_symmetry_space_group_name_Hall 'P -4 2n'
_symmetry_space_group_name_H-M 'P -4 21 c'
_atom_sites_solution_hydrogens geom
_atom_sites_solution_primary direct
_atom_sites_solution_secondary difmap
_audit_creation_method SHELXL-97
_cell_angle_alpha 90.00
_cell_angle_beta 90.00
_cell_angle_gamma 90.00
_cell_formula_units_Z 8
_cell_length_a 11.4476(9)
_cell_length_b 11.4476(9)
_cell_length_c 7.0644(6)
_cell_measurement_reflns_used 421
_cell_measurement_temperature 293(2)
_cell_volume 925.77(13)
_computing_cell_refinement 'HKL SCALEPACK'
_computing_data_collection KappaCCD
_computing_data_reduction DENZO
_computing_molecular_graphics 'maXus, Zortep'
_computing_publication_material 'SHELXL-97 (Sheldrick, 1997)'
_computing_structure_refinement 'SHELXL-97 (Sheldrick, 1997)'
_computing_structure_solution SIR92
_diffrn_ambient_temperature 293(2)
_diffrn_measured_fraction_theta_full 0.985
_diffrn_measured_fraction_theta_max 0.985
_diffrn_measurement_device_type 'Nonius KappaCCD'
_diffrn_measurement_method '\f scan'
_diffrn_radiation_monochromator graphite
_diffrn_radiation_source 'fine-focus sealed tube'
_diffrn_radiation_type MoK\a
_diffrn_radiation_wavelength 0.71070
_diffrn_reflns_av_R_equivalents 0.0234
_diffrn_reflns_av_sigmaI/netI 0.0498
_diffrn_reflns_limit_h_max 13
_diffrn_reflns_limit_h_min -13
_diffrn_reflns_limit_k_max 9
_diffrn_reflns_limit_k_min -9
_diffrn_reflns_limit_l_max 8
_diffrn_reflns_limit_l_min -8
_diffrn_reflns_number 771
_diffrn_reflns_theta_full 24.69
_diffrn_reflns_theta_max 24.69
_diffrn_reflns_theta_min 3.39
_exptl_absorpt_coefficient_mu 0.129
_exptl_absorpt_correction_T_max 0.9784
_exptl_absorpt_correction_T_min 0.9453
_exptl_absorpt_correction_type HKL-Scalepack
_exptl_crystal_colour colorless
_exptl_crystal_density_diffrn 1.207
_exptl_crystal_density_method 'not measured'
_exptl_crystal_description prism
_exptl_crystal_F_000 356
_exptl_crystal_size_max 0.44
_exptl_crystal_size_mid 0.38
_exptl_crystal_size_min 0.17
_refine_diff_density_max 0.109
_refine_diff_density_min -0.131
_refine_diff_density_rms 0.026
_refine_ls_abs_structure_details 'Flack H D (1983), Acta Cryst. A39, 876-881'
_refine_ls_abs_structure_Flack 0.1(3)
_refine_ls_extinction_coef 0.05(2)
_refine_ls_extinction_expression Fc^*^=3DkFc[1+0.001xFc^2^\l^3^/sin(2\q)]^-1/4^
_refine_ls_extinction_method SHELXL
_refine_ls_goodness_of_fit_ref 1.033
_refine_ls_hydrogen_treatment full-isotropic
_refine_ls_matrix_type full
_refine_ls_number_parameters 78
_refine_ls_number_reflns 771
_refine_ls_number_restraints 0
_refine_ls_restrained_S_all 1.033
_refine_ls_R_factor_all 0.0456
_refine_ls_R_factor_gt 0.0348
_refine_ls_shift/su_max 0.000
_refine_ls_shift/su_mean 0.000
_refine_ls_structure_factor_coef Fsqd
_refine_ls_weighting_scheme
;
calc w=3D1/[\s^2^(Fo^2^)+(0.0308P)^2^+0.0724P] where 
P=3D(Fo^2^+2Fc^2^)/3
;
_refine_ls_wR_factor_gt 0.0745
_refine_ls_wR_factor_ref 0.0824
_reflns_number_gt 660
_reflns_number_total 771
_reflns_threshold_expression >2sigma(I)
_cod_data_source_file b202304k.txt
_cod_data_source_block Ph4Si
_cod_depositor_comments
;
The following automatic conversions were performed:
'_symmetry_cell_setting' value 'Tetragonal' changed to 'tetragonal'
according to '/home/saulius/struct/CIF-dictionaries/cif_core.dic'
dictionary named 'cif_core.dic' version 2.4.1 from 2010-06-29.

Automatic conversion script
Id: cif_fix_enum 1527 2010-12-29 10:47:43Z saulius 
;
_cod_database_code 7204394

loop_
_symmetry_equiv_pos_as_xyz
'x, y, z'
'-x, -y, z'
'x+1/2, -y+1/2, -z+1/2'
'-x+1/2, y+1/2, -z+1/2'
'y+1/2, x+1/2, z+1/2'
'-y+1/2, -x+1/2, z+1/2'
'-y, x, -z'
'y, -x, -z'

loop_
_atom_site_label
_atom_site_type_symbol
_atom_site_fract_x
_atom_site_fract_y
_atom_site_fract_z
_atom_site_U_iso_or_equiv
_atom_site_adp_type
_atom_site_occupancy
_atom_site_calc_flag
_atom_site_refinement_flags
_atom_site_disorder_assembly
_atom_site_disorder_group
C2 C -0.01589(19) 0.13142(17) 0.1558(3) 0.0508(6) Uani 1 d . . .
C3 C 0.0529(2) 0.2307(2) 0.1369(3) 0.0626(6) Uani 1 d . . .
H3 H 0.114(2) 0.236(2) 0.044(4) 0.079(8) Uiso 1 d . . .
C4 C 0.0384(3) 0.3260(2) 0.2539(4) 0.0722(8) Uani 1 d . . .
H4 H 0.088(2) 0.393(3) 0.231(4) 0.087(8) Uiso 1 d . . .
C5 C -0.0455(3) 0.3261(3) 0.3903(4) 0.0736(8) Uani 1 d . . .
H5 H -0.0553(19) 0.390(2) 0.479(4) 0.086(8) Uiso 1 d . . .
C6 C -0.1144(3) 0.2297(3) 0.4141(4) 0.0730(8) Uani 1 d . . .
H6 H -0.173(2) 0.221(2) 0.517(4) 0.075(7) Uiso 1 d . . .
C7 C -0.0997(2) 0.1333(3) 0.2980(3) 0.0640(7) Uani 1 d . . .
H7 H -0.144(2) 0.070(2) 0.320(3) 0.068(7) Uiso 1 d . . .
Si1 Si 0.0000 0.0000 0.0000 0.0518(4) Uani 1 d S . .

loop_
_atom_site_aniso_label
_atom_site_aniso_U_11
_atom_site_aniso_U_22
_atom_site_aniso_U_33
_atom_site_aniso_U_23
_atom_site_aniso_U_13
_atom_site_aniso_U_12
C2 0.0468(13) 0.0495(12) 0.0562(10) 0.0042(9) -0.0042(10) 0.0021(10)
C3 0.0627(15) 0.0604(15) 0.0646(13) -0.0024(12) 0.0024(12) -0.0055(12)
C4 0.087(2) 0.0529(15) 0.0768(15) -0.0046(13) -0.0085(15) -0.0078(13)
C5 0.0888(19) 0.0668(18) 0.0651(15) -0.0134(13) -0.0088(14) 0.0160(16)
C6 0.0683(18) 0.090(2) 0.0608(14) -0.0040(14) 0.0057(13) 0.0129(16)
C7 0.0612(15) 0.0647(17) 0.0663(14) 0.0038(13) 0.0059(13) -0.0025(13)
Si1 0.0453(9) 0.050 0.0599(6) 0.000 0.000 0.000

loop_
_atom_type_symbol
_atom_type_description
_atom_type_scat_dispersion_real
_atom_type_scat_dispersion_imag
_atom_type_scat_source
C C 0.0033 0.0016 'International Tables Vol C Tables 4.2.6.8 and 6.1.1.4'
H H 0.0000 0.0000 'International Tables Vol C Tables 4.2.6.8 and 6.1.1.4'
Si Si 0.0817 0.0704 'International Tables Vol C Tables 4.2.6.8 and 6.1.1.4'

loop_
_geom_angle_atom_site_label_1
_geom_angle_atom_site_label_2
_geom_angle_atom_site_label_3
_geom_angle
_geom_angle_site_symmetry_1
_geom_angle_site_symmetry_3
_geom_angle_publ_flag
C3 C2 C7 116.6(2) . . ?
C3 C2 Si1 123.05(16) . . ?
C7 C2 Si1 120.31(18) . . ?
C4 C3 C2 121.4(2) . . ?
C4 C3 H3 116.4(16) . . ?
C2 C3 H3 122.2(16) . . ?
C5 C4 C3 120.7(3) . . ?
C5 C4 H4 121.8(15) . . ?
C3 C4 H4 117.4(16) . . ?
C4 C5 C6 119.6(2) . . ?
C4 C5 H5 122.7(14) . . ?
C6 C5 H5 117.5(14) . . ?
C5 C6 C7 120.0(3) . . ?
C5 C6 H6 124.0(14) . . ?
C7 C6 H6 115.8(15) . . ?
C6 C7 C2 121.6(3) . . ?
C6 C7 H7 118.2(15) . . ?
C2 C7 H7 120.1(15) . . ?
C2 Si1 C2 110.20(6) 7 . ?
C2 Si1 C2 110.20(6) 7 2 ?
C2 Si1 C2 108.02(12) . 2 ?
C2 Si1 C2 108.02(12) 7 8 ?
C2 Si1 C2 110.20(6) . 8 ?
C2 Si1 C2 110.20(6) 2 8 ?

loop_
_geom_bond_atom_site_label_1
_geom_bond_atom_site_label_2
_geom_bond_distance
_geom_bond_site_symmetry_2
_geom_bond_publ_flag
C2 C3 1.389(3) . ?
C2 C7 1.389(3) . ?
C2 Si1 1.8730(19) . ?
C3 C4 1.379(3) . ?
C3 H3 0.96(3) . ?
C4 C5 1.361(4) . ?
C4 H4 0.97(3) . ?
C5 C6 1.366(4) . ?
C5 H5 0.97(3) . ?
C6 C7 1.385(4) . ?
C6 H6 0.99(3) . ?
C7 H7 0.90(2) . ?
Si1 C2 1.8730(19) 7 ?
Si1 C2 1.8730(19) 2 ?
Si1 C2 1.8730(19) 8 ?

loop_
_cod_changelog_entry_id
_cod_changelog_entry_author
_cod_changelog_entry_date
_cod_changelog_entry_text
1 'Vaitkus, Antanas' 2022-04-22T18:40:00+03:00 'Updated bibliographic information.'
